data_9001199
loop_
_publ_author_name
'Ottonello, G.'
'Della Giusta, A.'
'Molin, G. M.'

_publ_section_title
;
 Cation ordering in Ni-Mg olivines
 sample Ni.51, heated to 1150 C, then quenched
 MgNiSiO4
;
_journal_name_full 'American Mineralogist'
_journal_page_first 411
_journal_page_last 421
_journal_volume 74
_journal_year 1989
_chemical_formula_sum 'Mg0.97 Ni1.03 O4 Si'
_chemical_name_mineral Olivine
_space_group_IT_number 62
_symmetry_space_group_name_Hall '-P 2c 2ab'
_symmetry_space_group_name_H-M 'P b n m'
_cell_angle_alpha 90
_cell_angle_beta 90
_cell_angle_gamma 90
_cell_length_a 4.7431
_cell_length_b 10.1765
_cell_length_c 5.9401
_cell_formula_units_Z 4
_cell_volume 286.718
_database_code_amcsd 0001222
_exptl_crystal_density_diffrn 4.080
_exptl_crystal_thermal_history 'heated to 1150 C, then quenched'
_cod_original_formula_sum '(Mg.97 Ni1.03) Si O4'
_cod_database_code 9001199

loop_
_space_group_symop_operation_xyz
x,y,z
x,y,1/2-z
-x,-y,1/2+z
1/2+x,1/2-y,1/2+z
1/2-x,1/2+y,1/2-z
1/2-x,1/2+y,z
1/2+x,1/2-y,-z
-x,-y,-z

loop_
_atom_site_label
_atom_site_fract_x
_atom_site_fract_y
_atom_site_fract_z
_atom_site_occupancy
_atom_site_U_iso_or_equiv
Mg1 0.00000 0.00000 0.00000 0.29000 0.00646
Ni1 0.00000 0.00000 0.00000 0.71000 0.00646
Ni2 0.99130 0.27510 0.25000 0.32000 0.00659
Mg2 0.99130 0.27510 0.25000 0.68000 0.00659
Si 0.42650 0.09360 0.25000 1.00000 0.00595
O1 0.76850 0.09290 0.25000 1.00000 0.00646
O2 0.22000 0.44620 0.25000 1.00000 0.00709
O3 0.27450 0.16260 0.03260 1.00000 0.00798

loop_
_cod_related_entry_id
_cod_related_entry_database
_cod_related_entry_code
1 AMCSD 0001222
